data_4506165
loop_
_publ_author_name
'Ding, Caixia'
'Li, Xing'
'Ding, Yubin'
'Li, Xin'
'Ng, Seik Weng'
'Xie, Yongshu'

_publ_section_title
;
 Novel Bis(4,4&#x2032;-dipyridylamine) Ligand with a Flexible Butadiyne
 Linker: Syntheses, Structures, and Photoluminescence of d10Metal
 Coordination Polymers
;
_journal_issue 7
_journal_name_full 'Crystal Growth &amp; Design'
_journal_page_first 3465
_journal_paper_doi 10.1021/cg201655n
_journal_volume 12
_journal_year 2012
_chemical_formula_sum 'C116 H84 Cd6 N22 O24 S6'
_chemical_formula_weight 3036.81
_chemical_name_systematic
; 
 ? 
;
_space_group_IT_number 2
_symmetry_cell_setting triclinic
_symmetry_space_group_name_Hall '-P 1'
_symmetry_space_group_name_H-M 'P -1'
_atom_sites_solution_hydrogens geom
_atom_sites_solution_primary direct
_atom_sites_solution_secondary difmap
_audit_creation_method SHELXL-97
_cell_angle_alpha 85.542(2)
_cell_angle_beta 85.314(2)
_cell_angle_gamma 80.7490(10)
_cell_formula_units_Z 1
_cell_length_a 10.1093(12)
_cell_length_b 13.0570(13)
_cell_length_c 24.3590(19)
_cell_measurement_reflns_used 3936
_cell_measurement_temperature 298(2)
_cell_measurement_theta_max 26.104
_cell_measurement_theta_min 2.445
_cell_volume 3156.1(5)
_computing_cell_refinement 'Bruker SMART'
_computing_data_collection 'Bruker SMART'
_computing_data_reduction 'Bruker SHELXTL'
_computing_molecular_graphics 'Bruker SHELXTL'
_computing_publication_material 'Bruker SHELXTL'
_computing_structure_refinement 'SHELXL-97 (Sheldrick, 1997)'
_computing_structure_solution 'SHELXS-97 (Sheldrick, 1990)'
_diffrn_ambient_temperature 298(2)
_diffrn_measured_fraction_theta_full 0.987
_diffrn_measured_fraction_theta_max 0.987
_diffrn_measurement_device_type 'CCD area detector'
_diffrn_measurement_method 'phi and omega scans'
_diffrn_radiation_monochromator graphite
_diffrn_radiation_source 'fine-focus sealed tube'
_diffrn_radiation_type MoK\a
_diffrn_radiation_wavelength 0.71073
_diffrn_reflns_av_R_equivalents 0.0425
_diffrn_reflns_av_sigmaI/netI 0.0955
_diffrn_reflns_limit_h_max 12
_diffrn_reflns_limit_h_min -11
_diffrn_reflns_limit_k_max 15
_diffrn_reflns_limit_k_min -11
_diffrn_reflns_limit_l_max 28
_diffrn_reflns_limit_l_min -28
_diffrn_reflns_number 16170
_diffrn_reflns_theta_full 25.02
_diffrn_reflns_theta_max 25.02
_diffrn_reflns_theta_min 2.23
_exptl_absorpt_coefficient_mu 1.168
_exptl_absorpt_correction_T_max 0.9332
_exptl_absorpt_correction_T_min 0.8261
_exptl_absorpt_correction_type multi-scan
_exptl_absorpt_process_details sadabs
_exptl_crystal_density_diffrn 1.598
_exptl_crystal_density_method 'not measured'
_exptl_crystal_F_000 1510
_exptl_crystal_size_max 0.17
_exptl_crystal_size_mid 0.11
_exptl_crystal_size_min 0.06
_refine_diff_density_max 0.971
_refine_diff_density_min -0.635
_refine_diff_density_rms 0.119
_refine_ls_extinction_method none
_refine_ls_goodness_of_fit_ref 1.041
_refine_ls_hydrogen_treatment mixed
_refine_ls_matrix_type full
_refine_ls_number_parameters 820
_refine_ls_number_reflns 10968
_refine_ls_number_restraints 1
_refine_ls_restrained_S_all 1.042
_refine_ls_R_factor_all 0.0926
_refine_ls_R_factor_gt 0.0525
_refine_ls_shift/su_max 0.001
_refine_ls_shift/su_mean 0.000
_refine_ls_structure_factor_coef Fsqd
_refine_ls_weighting_details 'calc w=1/[\s^2^(Fo^2^)+(0.0466P)^2^+0.0000P] where P=(Fo^2^+2Fc^2^)/3'
_refine_ls_weighting_scheme calc
_refine_ls_wR_factor_gt 0.1157
_refine_ls_wR_factor_ref 0.1279
_reflns_number_gt 6861
_reflns_number_total 10968
_reflns_threshold_expression >2sigma(I)
_cod_data_source_file cg201655n_si_010.cif
_cod_data_source_block 110612a
_cod_depositor_comments
;
The following automatic conversions were performed:

'_symmetry_cell_setting' value 'Triclinic' changed to 'triclinic'
according to /home/saulius/struct/CIF-dictionaries/cif_core.dic
dictionary named 'cif_core.dic' version 2.4.1 from 2010-06-29.

Automatic conversion script
Id: cif_fix_values 1891 2012-01-12 08:04:46Z andrius 
;
_cod_original_sg_symbol_H-M P-1
_cod_database_code 4506165

loop_
_symmetry_equiv_pos_as_xyz
'x, y, z'
'-x, -y, -z'

loop_
_atom_site_label
_atom_site_type_symbol
_atom_site_fract_x
_atom_site_fract_y
_atom_site_fract_z
_atom_site_U_iso_or_equiv
_atom_site_adp_type
_atom_site_occupancy
_atom_site_symmetry_multiplicity
_atom_site_calc_flag
_atom_site_refinement_flags
_atom_site_disorder_assembly
_atom_site_disorder_group
Cd1 Cd 0.63634(5) 0.45541(4) 0.41690(2) 0.03431(15) Uani 1 1 d . . .
Cd2 Cd 0.92657(5) 0.59255(4) 0.42223(2) 0.03660(15) Uani 1 1 d . . .
Cd3 Cd 0.85158(5) 0.67869(4) 0.60729(2) 0.03953(16) Uani 1 1 d . . .
N1 N 0.7133(7) 0.0301(4) 0.2872(2) 0.0459(16) Uani 1 1 d . . .
N2 N 0.6324(6) 0.3151(4) 0.3628(2) 0.0380(14) Uani 1 1 d . . .
N3 N 0.8607(6) 0.7483(4) 0.3736(2) 0.0418(15) Uani 1 1 d . . .
N4 N 0.2647(6) 0.8585(4) 0.3054(2) 0.0427(15) Uani 1 1 d . . .
N5 N 0.5068(6) 0.5999(4) 0.3788(2) 0.0363(14) Uani 1 1 d . . .
N6 N 0.1813(6) 1.1525(4) 0.3699(2) 0.0412(15) Uani 1 1 d . . .
N7 N 0.5804(8) 0.5225(6) 0.8414(3) 0.076(2) Uani 1 1 d . . .
N8 N 0.7077(7) 0.6448(5) 0.6847(3) 0.0535(18) Uani 1 1 d . . .
N9 N 0.3700(11) 0.2660(8) 0.8473(5) 0.103(3) Uani 1 1 d . . .
N10 N 0.891(5) 0.164(3) 0.037(2) 0.134(7) Uani 0.247(8) 1 d P A 1
N11 N 0.974(5) 0.202(3) 0.106(2) 0.134(7) Uani 0.244(10) 1 d P B 2
N12 N 1.162(3) 0.1533(17) 0.1601(10) 0.134(7) Uani 0.509(10) 1 d P C 3
N13 N 0.962(2) 0.0290(14) 0.4701(7) 0.106(5) Uani 0.534(6) 1 d P . 1
N14 N 0.536(2) 0.0972(16) 0.5236(9) 0.106(5) Uani 0.466(6) 1 d P . 2
O1 O 0.8054(4) 0.5034(3) 0.35402(19) 0.0393(12) Uani 1 1 d . . .
O2 O 1.0348(5) 0.5267(4) 0.34129(19) 0.0454(13) Uani 1 1 d . . .
O3 O 0.9773(5) 0.3581(4) 0.3311(2) 0.0477(13) Uani 1 1 d . . .
O4 O 0.9138(6) 0.4964(4) 0.2631(2) 0.0601(15) Uani 1 1 d . . .
O5 O 0.7733(5) 0.3436(4) 0.47076(19) 0.0446(13) Uani 1 1 d . . .
O6 O 0.9796(5) 0.4204(4) 0.4541(2) 0.0449(13) Uani 1 1 d . . .
O7 O 0.9902(6) 0.2389(4) 0.4621(2) 0.0665(16) Uani 1 1 d . . .
O8 O 0.9235(5) 0.3346(4) 0.54193(19) 0.0533(14) Uani 1 1 d . . .
O9 O 0.7261(5) 0.5803(4) 0.46729(18) 0.0415(12) Uani 1 1 d . . .
O10 O 0.7359(6) 0.5654(5) 0.5665(2) 0.0733(18) Uani 1 1 d . . .
O11 O 0.6794(7) 0.7280(5) 0.5220(3) 0.097(2) Uani 1 1 d . . .
O12 O 0.5281(5) 0.6029(4) 0.5257(2) 0.0550(15) Uani 1 1 d . . .
S1 S 0.93370(18) 0.47006(14) 0.32090(7) 0.0361(4) Uani 1 1 d . . .
S2 S 0.91422(18) 0.33434(14) 0.48207(7) 0.0362(4) Uani 1 1 d . . .
S3 S 0.66436(19) 0.62207(16) 0.51987(8) 0.0437(5) Uani 1 1 d . . .
C1 C 0.5555(12) 0.0126(8) 0.0714(4) 0.088(3) Uani 1 1 d . . .
C2 C 0.5213(14) 0.0051(9) 0.0271(4) 0.100(4) Uani 1 1 d . . .
C3 C 0.6760(9) 0.0290(6) 0.2321(3) 0.049(2) Uani 1 1 d . . .
C4 C 0.7687(11) -0.0064(7) 0.1914(3) 0.069(3) Uani 1 1 d . . .
H4 H 0.8583 -0.0262 0.1990 0.083 Uiso 1 1 calc R . .
C5 C 0.7287(13) -0.0132(8) 0.1374(4) 0.085(3) Uani 1 1 d . . .
H5 H 0.7917 -0.0393 0.1099 0.102 Uiso 1 1 calc R . .
C6 C 0.5976(13) 0.0186(8) 0.1258(4) 0.077(3) Uani 1 1 d . . .
C7 C 0.5069(12) 0.0558(7) 0.1663(4) 0.078(3) Uani 1 1 d . . .
H7 H 0.4181 0.0793 0.1586 0.093 Uiso 1 1 calc R . .
C8 C 0.5465(10) 0.0588(7) 0.2192(3) 0.067(3) Uani 1 1 d . . .
H8 H 0.4823 0.0821 0.2468 0.081 Uiso 1 1 calc R . .
C9 C 0.6092(7) 0.2270(6) 0.3902(3) 0.0443(19) Uani 1 1 d . . .
H9 H 0.5759 0.2297 0.4269 0.053 Uiso 1 1 calc R . .
C10 C 0.6317(8) 0.1319(6) 0.3673(3) 0.0449(19) Uani 1 1 d . . .
H10 H 0.6128 0.0726 0.3882 0.054 Uiso 1 1 calc R . .
C11 C 0.6834(8) 0.1255(5) 0.3124(3) 0.0412(18) Uani 1 1 d . . .
C12 C 0.7050(8) 0.2185(5) 0.2833(3) 0.046(2) Uani 1 1 d . . .
H12 H 0.7366 0.2189 0.2464 0.056 Uiso 1 1 calc R . .
C13 C 0.6789(7) 0.3103(5) 0.3101(3) 0.0405(18) Uani 1 1 d . . .
H13 H 0.6946 0.3715 0.2903 0.049 Uiso 1 1 calc R . .
C14 C 0.8035(8) 0.7518(6) 0.3263(3) 0.047(2) Uani 1 1 d . . .
H14 H 0.7971 0.6887 0.3122 0.057 Uiso 1 1 calc R . .
C15 C 0.7528(8) 0.8416(5) 0.2963(3) 0.049(2) Uani 1 1 d . . .
H15 H 0.7122 0.8382 0.2638 0.058 Uiso 1 1 calc R . .
C16 C 0.7632(7) 0.9372(5) 0.3156(3) 0.0398(18) Uani 1 1 d . . .
C17 C 0.8310(8) 0.9336(5) 0.3643(3) 0.045(2) Uani 1 1 d . . .
H17 H 0.8464 0.9949 0.3780 0.055 Uiso 1 1 calc R . .
C18 C 0.8740(8) 0.8402(5) 0.3914(3) 0.046(2) Uani 1 1 d . . .
H18 H 0.9150 0.8404 0.4242 0.055 Uiso 1 1 calc R . .
C19 C 0.0141(10) 0.7357(8) 0.1279(4) 0.077(3) Uani 1 1 d . . .
C20 C -0.0419(11) 0.7056(9) 0.0930(4) 0.088(3) Uani 1 1 d . . .
C21 C -0.1062(13) 0.6690(10) 0.0528(4) 0.109(4) Uani 1 1 d . . .
C22 C -0.1632(13) 0.6383(10) 0.0178(4) 0.111(4) Uani 1 1 d . . .
C23 C 0.0772(9) 0.7674(7) 0.1731(4) 0.063(2) Uani 1 1 d . . .
C24 C 0.1361(9) 0.8592(7) 0.1670(4) 0.065(2) Uani 1 1 d . . .
H24 H 0.1336 0.8990 0.1336 0.078 Uiso 1 1 calc R . .
C25 C 0.1973(8) 0.8902(6) 0.2104(3) 0.055(2) Uani 1 1 d . . .
H25 H 0.2371 0.9500 0.2063 0.066 Uiso 1 1 calc R . .
C26 C 0.1985(8) 0.8309(6) 0.2600(3) 0.0436(19) Uani 1 1 d . . .
C27 C 0.1387(8) 0.7421(6) 0.2663(3) 0.051(2) Uani 1 1 d . . .
H27 H 0.1397 0.7033 0.2999 0.061 Uiso 1 1 calc R . .
C28 C 0.0775(8) 0.7105(7) 0.2230(3) 0.057(2) Uani 1 1 d . . .
H28 H 0.0368 0.6511 0.2278 0.068 Uiso 1 1 calc R . .
C29 C 0.7714(15) 0.6024(11) 0.9746(4) 0.106(4) Uani 1 1 d . . .
C30 C 0.6335(14) 0.6095(11) 0.9770(4) 0.118(5) Uani 1 1 d . . .
H30 H 0.5829 0.6355 1.0080 0.142 Uiso 1 1 calc R . .
C31 C 0.5666(12) 0.5782(10) 0.9334(4) 0.104(4) Uani 1 1 d . . .
H31 H 0.4740 0.5796 0.9361 0.125 Uiso 1 1 calc R . .
C32 C 0.6441(12) 0.5459(9) 0.8873(4) 0.082(3) Uani 1 1 d . . .
C33 C 0.7811(13) 0.5372(9) 0.8841(4) 0.096(4) Uani 1 1 d . . .
H33 H 0.8318 0.5112 0.8532 0.116 Uiso 1 1 calc R . .
C34 C 0.8441(13) 0.5680(10) 0.9278(5) 0.108(4) Uani 1 1 d . . .
H34 H 0.9369 0.5651 0.9250 0.130 Uiso 1 1 calc R . .
C35 C 0.5321(8) 0.6330(6) 0.3267(3) 0.0449(19) Uani 1 1 d . . .
H35 H 0.6033 0.5966 0.3060 0.054 Uiso 1 1 calc R . .
C36 C 0.4563(7) 0.7201(6) 0.3017(3) 0.0432(19) Uani 1 1 d . . .
H36 H 0.4770 0.7417 0.2652 0.052 Uiso 1 1 calc R . .
C37 C 0.3514(7) 0.7731(5) 0.3318(3) 0.0380(18) Uani 1 1 d . . .
C38 C 0.3266(8) 0.7410(6) 0.3862(3) 0.0452(19) Uani 1 1 d . . .
H38 H 0.2580 0.7776 0.4080 0.054 Uiso 1 1 calc R . .
C39 C 0.4054(7) 0.6536(6) 0.4079(3) 0.0434(19) Uani 1 1 d . . .
H39 H 0.3869 0.6312 0.4445 0.052 Uiso 1 1 calc R . .
C40 C 0.2883(8) 1.0837(6) 0.3827(3) 0.049(2) Uani 1 1 d . . .
H40 H 0.3466 1.1028 0.4063 0.058 Uiso 1 1 calc R . .
C41 C 0.3178(8) 0.9864(6) 0.3630(3) 0.0461(19) Uani 1 1 d . . .
H41 H 0.3931 0.9412 0.3741 0.055 Uiso 1 1 calc R . .
C42 C 0.2365(7) 0.9555(5) 0.3270(3) 0.0386(18) Uani 1 1 d . . .
C43 C 0.1234(8) 1.0268(6) 0.3137(3) 0.048(2) Uani 1 1 d . . .
H43 H 0.0639 1.0096 0.2900 0.057 Uiso 1 1 calc R . .
C44 C 0.0999(8) 1.1233(6) 0.3358(3) 0.051(2) Uani 1 1 d . . .
H44 H 0.0240 1.1697 0.3265 0.062 Uiso 1 1 calc R . .
C45 C 0.6928(9) 0.7002(7) 0.7299(4) 0.067(3) Uani 1 1 d . . .
H45 H 0.7135 0.7674 0.7259 0.080 Uiso 1 1 calc R . .
C46 C 0.6488(9) 0.6638(7) 0.7815(4) 0.069(3) Uani 1 1 d . . .
H46 H 0.6400 0.7056 0.8113 0.083 Uiso 1 1 calc R . .
C47 C 0.6177(9) 0.5640(7) 0.7886(3) 0.063(3) Uani 1 1 d . . .
C48 C 0.6280(9) 0.5080(7) 0.7426(3) 0.059(2) Uani 1 1 d . . .
H48 H 0.6049 0.4416 0.7452 0.071 Uiso 1 1 calc R . .
C49 C 0.6723(8) 0.5507(7) 0.6930(3) 0.058(2) Uani 1 1 d . . .
H49 H 0.6782 0.5110 0.6626 0.069 Uiso 1 1 calc R . .
C50 C 0.4822(14) 0.2617(10) 0.8711(5) 0.102(4) Uani 1 1 d . . .
H50 H 0.5172 0.1980 0.8881 0.122 Uiso 1 1 calc R . .
C51 C 0.5537(12) 0.3426(10) 0.8735(4) 0.090(3) Uani 1 1 d . . .
H51 H 0.6310 0.3343 0.8927 0.108 Uiso 1 1 calc R . .
C52 C 0.5059(11) 0.4365(9) 0.8463(4) 0.076(3) Uani 1 1 d . . .
C53 C 0.3874(11) 0.4433(8) 0.8203(4) 0.079(3) Uani 1 1 d . . .
H53 H 0.3510 0.5053 0.8020 0.095 Uiso 1 1 calc R . .
C54 C 0.3235(12) 0.3563(10) 0.8220(4) 0.089(3) Uani 1 1 d . . .
H54 H 0.2442 0.3620 0.8044 0.106 Uiso 1 1 calc R . .
C55 C 0.839(7) 0.225(5) 0.067(3) 0.137(10) Uani 0.247(8) 1 d P A 1
C56 C 0.771(5) 0.292(3) 0.1111(17) 0.104(9) Uani 0.247(8) 1 d P A 1
H56A H 0.7870 0.2561 0.1465 0.156 Uiso 0.247(8) 1 calc PR A 1
H56B H 0.6759 0.3053 0.1069 0.156 Uiso 0.247(8) 1 calc PR A 1
H56C H 0.8057 0.3561 0.1086 0.156 Uiso 0.247(8) 1 calc PR A 1
C57 C 0.943(7) 0.262(5) 0.140(3) 0.137(10) Uani 0.244(10) 1 d P B 2
C58 C 0.918(7) 0.347(5) 0.180(3) 0.104(9) Uani 0.244(10) 1 d P B 2
H58A H 0.9656 0.3252 0.2120 0.156 Uiso 0.244(10) 1 calc PR B 2
H58B H 0.8234 0.3626 0.1898 0.156 Uiso 0.244(10) 1 calc PR B 2
H58C H 0.9487 0.4085 0.1621 0.156 Uiso 0.244(10) 1 calc PR B 2
C59 C 1.077(4) 0.207(3) 0.1838(13) 0.137(10) Uani 0.509(10) 1 d P C 3
C60 C 0.983(3) 0.304(2) 0.2013(11) 0.104(9) Uani 0.509(10) 1 d P C 3
H60A H 1.0310 0.3615 0.1994 0.156 Uiso 0.509(10) 1 calc PR C 3
H60B H 0.9464 0.2914 0.2385 0.156 Uiso 0.509(10) 1 calc PR C 3
H60C H 0.9105 0.3190 0.1772 0.156 Uiso 0.509(10) 1 calc PR C 3
C61 C 0.853(3) 0.0663(16) 0.4831(9) 0.085(5) Uani 0.534(6) 1 d P . 1
C62 C 0.719(3) 0.1139(18) 0.5020(9) 0.124(6) Uani 0.534(6) 1 d P . 1
H62A H 0.7179 0.1294 0.5399 0.186 Uiso 0.534(6) 1 calc PR . 1
H62B H 0.6564 0.0667 0.4987 0.186 Uiso 0.534(6) 1 calc PR . 1
H62C H 0.6928 0.1769 0.4799 0.186 Uiso 0.534(6) 1 calc PR . 1
C63 C 0.432(3) 0.0766(18) 0.5346(10) 0.085(5) Uani 0.466(6) 1 d P . 2
C64 C 0.323(3) 0.021(2) 0.5165(11) 0.124(6) Uani 0.466(6) 1 d P . 2
H64A H 0.2700 0.0657 0.4906 0.186 Uiso 0.466(6) 1 calc PR . 2
H64B H 0.2656 0.0032 0.5482 0.186 Uiso 0.466(6) 1 calc PR . 2
H64C H 0.3635 -0.0414 0.4995 0.186 Uiso 0.466(6) 1 calc PR . 2

loop_
_atom_site_aniso_label
_atom_site_aniso_U_11
_atom_site_aniso_U_22
_atom_site_aniso_U_33
_atom_site_aniso_U_23
_atom_site_aniso_U_13
_atom_site_aniso_U_12
Cd1 0.0345(3) 0.0296(3) 0.0392(3) -0.0039(2) -0.0081(2) -0.0023(2)
Cd2 0.0425(3) 0.0309(3) 0.0369(3) -0.0021(2) -0.0039(2) -0.0067(2)
Cd3 0.0390(3) 0.0362(3) 0.0439(3) -0.0104(3) -0.0033(3) -0.0036(3)
N1 0.074(5) 0.030(3) 0.034(3) -0.002(3) -0.018(3) -0.002(3)
N2 0.048(4) 0.027(3) 0.040(4) -0.004(3) -0.007(3) -0.006(3)
N3 0.052(4) 0.029(3) 0.045(4) -0.003(3) -0.014(3) -0.005(3)
N4 0.051(4) 0.033(3) 0.046(4) -0.004(3) -0.016(3) -0.003(3)
N5 0.039(4) 0.033(3) 0.036(3) -0.003(3) -0.003(3) -0.001(3)
N6 0.039(4) 0.032(3) 0.055(4) -0.006(3) -0.010(3) -0.007(3)
N7 0.096(6) 0.095(6) 0.049(5) -0.011(4) -0.007(4) -0.045(5)
N8 0.057(5) 0.051(4) 0.054(4) -0.010(4) -0.002(4) -0.009(4)
N9 0.105(8) 0.094(8) 0.115(8) 0.004(7) 0.002(7) -0.041(7)
N10 0.152(19) 0.100(15) 0.143(18) -0.012(13) 0.024(14) -0.017(13)
N11 0.152(19) 0.100(15) 0.143(18) -0.012(13) 0.024(14) -0.017(13)
N12 0.152(19) 0.100(15) 0.143(18) -0.012(13) 0.024(14) -0.017(13)
N13 0.130(13) 0.085(10) 0.109(11) -0.007(8) -0.030(10) -0.023(9)
N14 0.130(13) 0.085(10) 0.109(11) -0.007(8) -0.030(10) -0.023(9)
O1 0.035(3) 0.034(3) 0.048(3) -0.002(2) 0.003(2) -0.004(2)
O2 0.047(3) 0.044(3) 0.048(3) -0.013(3) 0.000(3) -0.010(3)
O3 0.050(3) 0.036(3) 0.056(3) -0.008(3) -0.008(3) 0.001(2)
O4 0.077(4) 0.064(4) 0.039(3) 0.001(3) -0.015(3) -0.008(3)
O5 0.042(3) 0.049(3) 0.045(3) 0.008(3) -0.015(2) -0.010(2)
O6 0.035(3) 0.043(3) 0.056(3) 0.005(3) -0.004(3) -0.009(2)
O7 0.067(4) 0.046(3) 0.083(4) -0.011(3) 0.002(3) 0.003(3)
O8 0.051(3) 0.075(4) 0.038(3) 0.006(3) -0.015(3) -0.022(3)
O9 0.040(3) 0.048(3) 0.038(3) -0.013(2) 0.002(2) -0.009(2)
O10 0.061(4) 0.115(5) 0.047(3) -0.001(4) -0.016(3) -0.019(4)
O11 0.108(6) 0.067(4) 0.122(6) -0.043(4) 0.043(5) -0.040(4)
O12 0.044(3) 0.072(4) 0.052(3) -0.010(3) 0.002(3) -0.017(3)
S1 0.0399(11) 0.0345(10) 0.0335(10) -0.0048(8) -0.0050(9) -0.0022(8)
S2 0.0350(11) 0.0367(11) 0.0369(10) 0.0008(9) -0.0068(8) -0.0047(8)
S3 0.0392(12) 0.0510(13) 0.0453(12) -0.0211(10) 0.0041(9) -0.0150(10)
C1 0.143(10) 0.079(7) 0.049(6) 0.000(5) -0.038(6) -0.023(7)
C2 0.162(12) 0.085(8) 0.061(7) 0.000(6) -0.044(8) -0.024(8)
C3 0.077(6) 0.037(5) 0.032(4) -0.003(4) -0.015(4) -0.004(4)
C4 0.092(8) 0.070(6) 0.043(5) -0.006(5) -0.019(5) 0.000(6)
C5 0.123(10) 0.082(8) 0.047(6) -0.011(5) -0.007(6) -0.001(7)
C6 0.119(10) 0.067(7) 0.049(6) 0.001(5) -0.034(6) -0.019(7)
C7 0.109(9) 0.072(7) 0.055(6) -0.005(5) -0.035(6) -0.005(6)
C8 0.088(8) 0.067(6) 0.047(5) -0.005(5) -0.021(5) -0.006(5)
C9 0.055(5) 0.036(5) 0.042(5) -0.003(4) -0.004(4) -0.005(4)
C10 0.060(5) 0.035(4) 0.040(5) 0.000(4) -0.004(4) -0.010(4)
C11 0.055(5) 0.032(4) 0.037(4) -0.003(4) -0.016(4) -0.002(4)
C12 0.069(6) 0.037(4) 0.034(4) 0.000(4) -0.010(4) -0.006(4)
C13 0.053(5) 0.031(4) 0.039(4) -0.002(4) -0.008(4) -0.009(4)
C14 0.059(5) 0.031(4) 0.053(5) -0.007(4) -0.019(4) -0.001(4)
C15 0.064(6) 0.035(4) 0.051(5) -0.003(4) -0.023(4) -0.009(4)
C16 0.048(5) 0.034(4) 0.038(4) -0.005(4) -0.009(4) -0.003(4)
C17 0.065(6) 0.027(4) 0.047(5) -0.010(4) -0.013(4) -0.007(4)
C18 0.061(5) 0.031(4) 0.047(5) -0.002(4) -0.022(4) -0.004(4)
C19 0.087(8) 0.092(8) 0.061(6) -0.018(6) -0.015(6) -0.028(6)
C20 0.101(9) 0.107(9) 0.067(7) -0.016(7) -0.024(6) -0.030(7)
C21 0.130(11) 0.144(12) 0.067(7) -0.019(8) -0.033(7) -0.046(9)
C22 0.133(11) 0.148(12) 0.064(7) -0.018(8) -0.019(7) -0.045(9)
C23 0.063(6) 0.068(6) 0.061(6) -0.013(5) -0.018(5) -0.012(5)
C24 0.072(7) 0.071(6) 0.052(5) 0.004(5) -0.016(5) -0.009(5)
C25 0.066(6) 0.049(5) 0.052(5) 0.001(4) -0.014(5) -0.014(4)
C26 0.045(5) 0.039(4) 0.046(5) -0.005(4) -0.009(4) 0.003(4)
C27 0.054(5) 0.045(5) 0.056(5) -0.002(4) -0.013(4) -0.011(4)
C28 0.061(6) 0.059(6) 0.057(5) -0.008(5) -0.016(5) -0.018(5)
C29 0.116(11) 0.157(12) 0.059(7) -0.026(8) -0.014(7) -0.049(10)
C30 0.120(11) 0.186(14) 0.062(7) -0.037(8) -0.001(7) -0.051(11)
C31 0.104(9) 0.155(12) 0.066(7) -0.032(8) 0.000(7) -0.047(9)
C32 0.098(9) 0.111(9) 0.052(6) -0.021(6) -0.003(6) -0.050(7)
C33 0.102(10) 0.133(11) 0.060(7) -0.026(7) -0.009(7) -0.027(8)
C34 0.108(10) 0.152(12) 0.075(8) -0.028(8) -0.011(7) -0.036(9)
C35 0.042(5) 0.042(5) 0.048(5) -0.005(4) -0.007(4) 0.005(4)
C36 0.046(5) 0.046(5) 0.036(4) -0.003(4) -0.005(4) -0.002(4)
C37 0.043(5) 0.028(4) 0.043(5) -0.003(4) -0.014(4) -0.002(3)
C38 0.046(5) 0.039(5) 0.047(5) -0.007(4) 0.000(4) 0.004(4)
C39 0.046(5) 0.045(5) 0.038(4) -0.004(4) -0.001(4) -0.002(4)
C40 0.051(5) 0.044(5) 0.053(5) -0.005(4) -0.019(4) -0.008(4)
C41 0.044(5) 0.037(4) 0.057(5) -0.006(4) -0.017(4) 0.003(4)
C42 0.041(5) 0.031(4) 0.043(4) -0.001(4) -0.004(4) -0.003(3)
C43 0.044(5) 0.037(5) 0.064(5) -0.008(4) -0.021(4) -0.003(4)
C44 0.044(5) 0.042(5) 0.066(6) -0.007(4) -0.015(4) 0.006(4)
C45 0.085(7) 0.062(6) 0.055(6) -0.014(5) 0.006(5) -0.017(5)
C46 0.094(8) 0.069(6) 0.050(6) -0.025(5) 0.008(5) -0.030(6)
C47 0.074(7) 0.078(7) 0.043(5) -0.005(5) 0.000(5) -0.036(5)
C48 0.072(6) 0.067(6) 0.045(5) -0.010(5) -0.007(5) -0.027(5)
C49 0.066(6) 0.065(6) 0.048(5) -0.020(5) 0.002(4) -0.024(5)
C50 0.112(11) 0.088(9) 0.105(10) 0.012(7) -0.008(8) -0.022(8)
C51 0.097(9) 0.097(9) 0.082(8) 0.001(7) -0.004(7) -0.034(8)
C52 0.090(8) 0.091(8) 0.058(6) -0.009(6) -0.002(6) -0.043(7)
C53 0.085(8) 0.092(8) 0.065(6) -0.003(6) -0.004(6) -0.032(7)
C54 0.090(9) 0.098(9) 0.084(8) 0.003(7) 0.000(7) -0.041(8)
C55 0.16(3) 0.13(2) 0.12(2) -0.012(17) 0.019(18) -0.04(2)
C56 0.13(2) 0.10(2) 0.091(19) -0.033(14) 0.020(15) -0.031(16)
C57 0.16(3) 0.13(2) 0.12(2) -0.012(17) 0.019(18) -0.04(2)
C58 0.13(2) 0.10(2) 0.091(19) -0.033(14) 0.020(15) -0.031(16)
C59 0.16(3) 0.13(2) 0.12(2) -0.012(17) 0.019(18) -0.04(2)
C60 0.13(2) 0.10(2) 0.091(19) -0.033(14) 0.020(15) -0.031(16)
C61 0.101(13) 0.069(10) 0.085(11) 0.007(9) -0.009(11) -0.014(9)
C62 0.158(18) 0.110(14) 0.101(13) 0.023(12) -0.010(13) -0.024(14)
C63 0.101(13) 0.069(10) 0.085(11) 0.007(9) -0.009(11) -0.014(9)
C64 0.158(18) 0.110(14) 0.101(13) 0.023(12) -0.010(13) -0.024(14)

loop_
_atom_type_symbol
_atom_type_description
_atom_type_scat_dispersion_real
_atom_type_scat_dispersion_imag
_atom_type_scat_source
C C 0.0033 0.0016 'International Tables Vol C Tables 4.2.6.8 and 6.1.1.4'
H H 0.0000 0.0000 'International Tables Vol C Tables 4.2.6.8 and 6.1.1.4'
N N 0.0061 0.0033 'International Tables Vol C Tables 4.2.6.8 and 6.1.1.4'
O O 0.0106 0.0060 'International Tables Vol C Tables 4.2.6.8 and 6.1.1.4'
S S 0.1246 0.1234 'International Tables Vol C Tables 4.2.6.8 and 6.1.1.4'
Cd Cd -0.8075 1.2024 'International Tables Vol C Tables 4.2.6.8 and 6.1.1.4'

loop_
_geom_angle_atom_site_label_1
_geom_angle_atom_site_label_2
_geom_angle_atom_site_label_3
_geom_angle
_geom_angle_site_symmetry_1
_geom_angle_site_symmetry_3
O5 Cd1 O12 83.20(18) . 2_666
O5 Cd1 N5 164.59(18) . .
O12 Cd1 N5 97.3(2) 2_666 .
O5 Cd1 O1 96.24(17) . .
O12 Cd1 O1 175.38(17) 2_666 .
N5 Cd1 O1 84.46(18) . .
O5 Cd1 N2 86.74(18) . .
O12 Cd1 N2 88.22(19) 2_666 .
N5 Cd1 N2 108.7(2) . .
O1 Cd1 N2 87.17(18) . .
O5 Cd1 O9 80.65(17) . .
O12 Cd1 O9 106.10(16) 2_666 .
N5 Cd1 O9 84.44(18) . .
O1 Cd1 O9 78.28(15) . .
N2 Cd1 O9 159.51(18) . .
O8 Cd2 O9 121.32(17) 2_766 .
O8 Cd2 N3 88.4(2) 2_766 .
O9 Cd2 N3 96.6(2) . .
O8 Cd2 O6 102.30(18) 2_766 .
O9 Cd2 O6 83.82(17) . .
N3 Cd2 O6 167.30(18) . .
O8 Cd2 O2 104.71(17) 2_766 .
O9 Cd2 O2 133.67(16) . .
N3 Cd2 O2 89.21(19) . .
O6 Cd2 O2 81.49(17) . .
O8 Cd2 O1 161.97(16) 2_766 .
O9 Cd2 O1 76.67(15) . .
N3 Cd2 O1 88.14(17) . .
O6 Cd2 O1 79.58(15) . .
O2 Cd2 O1 57.56(15) . .
N6 Cd3 N8 87.3(2) 2_676 .
N6 Cd3 O10 138.6(2) 2_676 .
N8 Cd3 O10 83.0(2) . .
N6 Cd3 O3 88.78(19) 2_676 2_766
N8 Cd3 O3 85.0(2) . 2_766
O10 Cd3 O3 129.9(2) . 2_766
N6 Cd3 O6 132.45(18) 2_676 2_766
N8 Cd3 O6 137.7(2) . 2_766
O10 Cd3 O6 74.73(18) . 2_766
O3 Cd3 O6 82.58(16) 2_766 2_766
N6 Cd3 O7 77.14(19) 2_676 2_766
N8 Cd3 O7 163.7(2) . 2_766
O10 Cd3 O7 111.98(19) . 2_766
O3 Cd3 O7 89.65(18) 2_766 2_766
O6 Cd3 O7 56.25(16) 2_766 2_766
C16 N1 C11 122.8(6) 1_545 .
C16 N1 C3 119.6(6) 1_545 .
C11 N1 C3 117.2(6) . .
C9 N2 C13 117.5(6) . .
C9 N2 Cd1 115.9(5) . .
C13 N2 Cd1 125.0(5) . .
C14 N3 C18 115.9(6) . .
C14 N3 Cd2 121.2(5) . .
C18 N3 Cd2 122.9(5) . .
C42 N4 C26 123.3(6) . .
C42 N4 C37 121.7(6) . .
C26 N4 C37 114.5(6) . .
C35 N5 C39 117.8(6) . .
C35 N5 Cd1 120.5(5) . .
C39 N5 Cd1 121.7(5) . .
C44 N6 C40 116.9(6) . .
C44 N6 Cd3 119.0(5) . 2_676
C40 N6 Cd3 123.5(5) . 2_676
C47 N7 C32 119.4(7) . .
C47 N7 C52 118.9(7) . .
C32 N7 C52 119.7(8) . .
C49 N8 C45 114.8(7) . .
C49 N8 Cd3 118.6(5) . .
C45 N8 Cd3 123.2(6) . .
C50 N9 C54 116.1(11) . .
C61 N13 N13 108(2) . 2_756
S1 O1 Cd1 147.4(3) . .
S1 O1 Cd2 92.0(2) . .
Cd1 O1 Cd2 97.07(16) . .
S1 O2 Cd2 102.9(2) . .
S1 O3 Cd3 112.3(3) . 2_766
S2 O5 Cd1 134.0(3) . .
S2 O6 Cd2 140.2(3) . .
S2 O6 Cd3 99.9(2) . 2_766
Cd2 O6 Cd3 112.44(18) . 2_766
S2 O7 Cd3 97.5(3) . 2_766
S2 O8 Cd2 122.6(3) . 2_766
S3 O9 Cd2 131.0(3) . .
S3 O9 Cd1 124.7(3) . .
Cd2 O9 Cd1 103.75(16) . .
S3 O10 Cd3 109.4(3) . .
S3 O12 Cd1 146.1(3) . 2_666
O4 S1 O3 110.9(3) . .
O4 S1 O2 112.1(3) . .
O3 S1 O2 108.6(3) . .
O4 S1 O1 109.0(3) . .
O3 S1 O1 110.2(3) . .
O2 S1 O1 105.9(3) . .
O7 S2 O5 110.7(3) . .
O7 S2 O8 109.6(4) . .
O5 S2 O8 108.9(3) . .
O7 S2 O6 106.1(3) . .
O5 S2 O6 112.5(3) . .
O8 S2 O6 109.0(3) . .
O11 S3 O12 114.7(4) . .
O11 S3 O10 105.9(4) . .
O12 S3 O10 108.2(3) . .
O11 S3 O9 110.9(3) . .
O12 S3 O9 107.5(3) . .
O10 S3 O9 109.5(3) . .
C2 C1 C6 178.3(12) . .
C1 C2 C2 179.5(17) . 2_655
C8 C3 C4 118.3(8) . .
C8 C3 N1 121.1(8) . .
C4 C3 N1 120.5(8) . .
C3 C4 C5 120.0(10) . .
C3 C4 H4 120.0 . .
C5 C4 H4 120.0 . .
C6 C5 C4 120.1(10) . .
C6 C5 H5 120.0 . .
C4 C5 H5 120.0 . .
C7 C6 C5 119.3(9) . .
C7 C6 C1 119.8(11) . .
C5 C6 C1 120.8(11) . .
C6 C7 C8 119.9(10) . .
C6 C7 H7 120.0 . .
C8 C7 H7 120.0 . .
C3 C8 C7 122.3(9) . .
C3 C8 H8 118.8 . .
C7 C8 H8 118.8 . .
N2 C9 C10 123.7(7) . .
N2 C9 H9 118.1 . .
C10 C9 H9 118.1 . .
C9 C10 C11 119.3(7) . .
C9 C10 H10 120.3 . .
C11 C10 H10 120.3 . .
C12 C11 C10 116.8(6) . .
C12 C11 N1 121.1(6) . .
C10 C11 N1 122.1(6) . .
C13 C12 C11 119.4(7) . .
C13 C12 H12 120.3 . .
C11 C12 H12 120.3 . .
N2 C13 C12 123.3(7) . .
N2 C13 H13 118.4 . .
C12 C13 H13 118.4 . .
N3 C14 C15 125.1(7) . .
N3 C14 H14 117.4 . .
C15 C14 H14 117.4 . .
C14 C15 C16 119.0(7) . .
C14 C15 H15 120.5 . .
C16 C15 H15 120.5 . .
C15 C16 N1 121.5(6) . 1_565
C15 C16 C17 115.9(7) . .
N1 C16 C17 122.6(6) 1_565 .
C18 C17 C16 120.0(6) . .
C18 C17 H17 120.0 . .
C16 C17 H17 120.0 . .
N3 C18 C17 123.9(7) . .
N3 C18 H18 118.0 . .
C17 C18 H18 118.0 . .
C20 C19 C23 175.9(11) . .
C19 C20 C21 179.1(14) . .
C22 C21 C20 179.2(17) . .
C21 C22 C29 178.3(13) . 1_454
C28 C23 C24 119.5(8) . .
C28 C23 C19 120.3(8) . .
C24 C23 C19 120.2(9) . .
C25 C24 C23 120.5(8) . .
C25 C24 H24 119.8 . .
C23 C24 H24 119.8 . .
C26 C25 C24 119.0(8) . .
C26 C25 H25 120.5 . .
C24 C25 H25 120.5 . .
C27 C26 C25 120.5(7) . .
C27 C26 N4 118.7(7) . .
C25 C26 N4 120.8(7) . .
C26 C27 C28 120.8(8) . .
C26 C27 H27 119.6 . .
C28 C27 H27 119.6 . .
C23 C28 C27 119.7(8) . .
C23 C28 H28 120.2 . .
C27 C28 H28 120.2 . .
C34 C29 C30 118.4(11) . .
C34 C29 C22 120.4(12) . 1_656
C30 C29 C22 121.0(12) . 1_656
C29 C30 C31 121.7(11) . .
C29 C30 H30 119.1 . .
C31 C30 H30 119.1 . .
C32 C31 C30 117.3(11) . .
C32 C31 H31 121.4 . .
C30 C31 H31 121.4 . .
C33 C32 C31 122.0(10) . .
C33 C32 N7 119.0(9) . .
C31 C32 N7 118.9(10) . .
C32 C33 C34 119.3(10) . .
C32 C33 H33 120.4 . .
C34 C33 H33 120.4 . .
C29 C34 C33 121.2(12) . .
C29 C34 H34 119.4 . .
C33 C34 H34 119.4 . .
N5 C35 C36 122.6(7) . .
N5 C35 H35 118.7 . .
C36 C35 H35 118.7 . .
C37 C36 C35 118.8(7) . .
C37 C36 H36 120.6 . .
C35 C36 H36 120.6 . .
C36 C37 C38 119.0(7) . .
C36 C37 N4 119.7(6) . .
C38 C37 N4 121.3(7) . .
C37 C38 C39 118.8(7) . .
C37 C38 H38 120.6 . .
C39 C38 H38 120.6 . .
N5 C39 C38 122.9(7) . .
N5 C39 H39 118.5 . .
C38 C39 H39 118.5 . .
N6 C40 C41 123.8(7) . .
N6 C40 H40 118.1 . .
C41 C40 H40 118.1 . .
C40 C41 C42 120.2(7) . .
C40 C41 H41 119.9 . .
C42 C41 H41 119.9 . .
C41 C42 N4 121.8(7) . .
C41 C42 C43 116.3(7) . .
N4 C42 C43 121.9(6) . .
C44 C43 C42 119.9(7) . .
C44 C43 H43 120.0 . .
C42 C43 H43 120.0 . .
N6 C44 C43 122.8(7) . .
N6 C44 H44 118.6 . .
C43 C44 H44 118.6 . .
N8 C45 C46 124.2(8) . .
N8 C45 H45 117.9 . .
C46 C45 H45 117.9 . .
C45 C46 C47 118.9(8) . .
C45 C46 H46 120.5 . .
C47 C46 H46 120.5 . .
C48 C47 C46 117.5(8) . .
C48 C47 N7 122.3(8) . .
C46 C47 N7 120.2(8) . .
C49 C48 C47 119.4(8) . .
C49 C48 H48 120.3 . .
C47 C48 H48 120.3 . .
N8 C49 C48 125.1(7) . .
N8 C49 H49 117.4 . .
C48 C49 H49 117.4 . .
N9 C50 C51 126.3(12) . .
N9 C50 H50 116.8 . .
C51 C50 H50 116.8 . .
C50 C51 C52 117.4(12) . .
C50 C51 H51 121.3 . .
C52 C51 H51 121.3 . .
C51 C52 C53 117.6(10) . .
C51 C52 N7 121.7(11) . .
C53 C52 N7 120.6(11) . .
C52 C53 C54 119.3(11) . .
C52 C53 H53 120.4 . .
C54 C53 H53 120.4 . .
N9 C54 C53 123.3(12) . .
N9 C54 H54 118.4 . .
C53 C54 H54 118.4 . .
N10 C55 C56 172(6) . .
N11 C57 C58 172(6) . .
C57 C58 H58A 109.5 . .
C57 C58 H58B 109.5 . .
H58A C58 H58B 109.5 . .
C57 C58 H58C 109.5 . .
H58A C58 H58C 109.5 . .
H58B C58 H58C 109.5 . .
N12 C59 C60 162(3) . .
N13 C61 C62 177(3) . .
N14 C63 C64 145(3) . .
C63 C64 H64A 109.5 . .
C63 C64 H64B 109.5 . .
H64A C64 H64B 109.5 . .
C63 C64 H64C 109.5 . .
H64A C64 H64C 109.5 . .
H64B C64 H64C 109.5 . .

loop_
_geom_bond_atom_site_label_1
_geom_bond_atom_site_label_2
_geom_bond_distance
_geom_bond_site_symmetry_2
Cd1 O5 2.263(5) .
Cd1 O12 2.271(5) 2_666
Cd1 N5 2.295(6) .
Cd1 O1 2.329(4) .
Cd1 N2 2.345(5) .
Cd1 O9 2.441(4) .
Cd2 O8 2.185(5) 2_766
Cd2 O9 2.248(4) .
Cd2 N3 2.302(6) .
Cd2 O6 2.313(5) .
Cd2 O2 2.331(4) .
Cd2 O1 2.590(5) .
Cd3 N6 2.282(6) 2_676
Cd3 N8 2.345(6) .
Cd3 O10 2.348(6) .
Cd3 O3 2.350(5) 2_766
Cd3 O6 2.448(5) 2_766
Cd3 O7 2.530(6) 2_766
N1 C16 1.391(9) 1_545
N1 C11 1.409(8) .
N1 C3 1.427(9) .
N2 C9 1.329(8) .
N2 C13 1.333(8) .
N3 C14 1.325(8) .
N3 C18 1.336(8) .
N4 C42 1.388(8) .
N4 C26 1.437(9) .
N4 C37 1.446(9) .
N5 C35 1.327(9) .
N5 C39 1.331(8) .
N6 C44 1.331(9) .
N6 C40 1.331(9) .
N6 Cd3 2.282(6) 2_676
N7 C47 1.404(10) .
N7 C32 1.411(11) .
N7 C52 1.441(11) .
N8 C49 1.330(9) .
N8 C45 1.349(9) .
N9 C50 1.307(14) .
N9 C54 1.322(13) .
N10 C55 1.15(6) .
N11 C57 1.17(6) .
N12 C59 1.16(3) .
N13 C61 1.16(2) .
N13 N13 1.77(4) 2_756
N14 C63 1.13(3) .
O1 S1 1.492(5) .
O2 S1 1.491(5) .
O3 S1 1.465(5) .
O3 Cd3 2.350(5) 2_766
O4 S1 1.447(5) .
O5 S2 1.457(5) .
O6 S2 1.487(5) .
O6 Cd3 2.448(5) 2_766
O7 S2 1.451(5) .
O7 Cd3 2.530(6) 2_766
O8 S2 1.469(5) .
O8 Cd2 2.185(5) 2_766
O9 S3 1.482(5) .
O10 S3 1.481(6) .
O11 S3 1.421(6) .
O12 S3 1.434(5) .
O12 Cd1 2.271(5) 2_666
C1 C2 1.175(11) .
C1 C6 1.436(12) .
C2 C2 1.445(19) 2_655
C3 C8 1.359(11) .
C3 C4 1.361(11) .
C4 C5 1.420(12) .
C4 H4 0.9300 .
C5 C6 1.370(14) .
C5 H5 0.9300 .
C6 C7 1.354(13) .
C7 C8 1.385(11) .
C7 H7 0.9300 .
C8 H8 0.9300 .
C9 C10 1.379(9) .
C9 H9 0.9300 .
C10 C11 1.401(9) .
C10 H10 0.9300 .
C11 C12 1.396(9) .
C12 C13 1.387(9) .
C12 H12 0.9300 .
C13 H13 0.9300 .
C14 C15 1.381(10) .
C14 H14 0.9300 .
C15 C16 1.388(9) .
C15 H15 0.9300 .
C16 N1 1.391(9) 1_565
C16 C17 1.413(9) .
C17 C18 1.366(10) .
C17 H17 0.9300 .
C18 H18 0.9300 .
C19 C20 1.183(11) .
C19 C23 1.434(11) .
C20 C21 1.374(13) .
C21 C22 1.195(13) .
C22 C29 1.433(14) 1_454
C23 C28 1.376(11) .
C23 C24 1.415(11) .
C24 C25 1.386(10) .
C24 H24 0.9300 .
C25 C26 1.383(10) .
C25 H25 0.9300 .
C26 C27 1.383(10) .
C27 C28 1.386(10) .
C27 H27 0.9300 .
C28 H28 0.9300 .
C29 C34 1.371(14) .
C29 C30 1.378(15) .
C29 C22 1.433(14) 1_656
C30 C31 1.425(13) .
C30 H30 0.9300 .
C31 C32 1.369(13) .
C31 H31 0.9300 .
C32 C33 1.368(14) .
C33 C34 1.400(13) .
C33 H33 0.9300 .
C34 H34 0.9300 .
C35 C36 1.392(10) .
C35 H35 0.9300 .
C36 C37 1.362(9) .
C36 H36 0.9300 .
C37 C38 1.374(9) .
C38 C39 1.377(10) .
C38 H38 0.9300 .
C39 H39 0.9300 .
C40 C41 1.372(9) .
C40 H40 0.9300 .
C41 C42 1.374(9) .
C41 H41 0.9300 .
C42 C43 1.397(10) .
C43 C44 1.387(9) .
C43 H43 0.9300 .
C44 H44 0.9300 .
C45 C46 1.374(11) .
C45 H45 0.9300 .
C46 C47 1.384(11) .
C46 H46 0.9300 .
C47 C48 1.374(10) .
C48 C49 1.362(10) .
C48 H48 0.9300 .
C49 H49 0.9300 .
C50 C51 1.379(14) .
C50 H50 0.9300 .
C51 C52 1.383(14) .
C51 H51 0.9300 .
C52 C53 1.387(13) .
C53 C54 1.389(13) .
C53 H53 0.9300 .
C54 H54 0.9300 .
C55 C56 1.49(6) .
C56 H56A 0.9600 .
C56 H56B 0.9600 .
C56 H56C 0.9600 .
C57 C58 1.51(8) .
C58 H58A 0.9600 .
C58 H58B 0.9600 .
C58 H58C 0.9600 .
C59 C60 1.52(4) .
C60 H60A 0.9600 .
C60 H60B 0.9600 .
C60 H60C 0.9600 .
C61 C62 1.45(3) .
C62 H62A 0.9600 .
C62 H62B 0.9600 .
C62 H62C 0.9600 .
C63 C64 1.53(3) .
C64 H64A 0.9600 .
C64 H64B 0.9600 .
C64 H64C 0.9600 .

loop_
_geom_torsion_atom_site_label_1
_geom_torsion_atom_site_label_2
_geom_torsion_atom_site_label_3
_geom_torsion_atom_site_label_4
_geom_torsion
_geom_torsion_site_symmetry_1
_geom_torsion_site_symmetry_4
O5 Cd1 N2 C9 47.8(5) . .
O12 Cd1 N2 C9 -35.5(5) 2_666 .
N5 Cd1 N2 C9 -132.6(5) . .
O1 Cd1 N2 C9 144.2(5) . .
O9 Cd1 N2 C9 99.7(7) . .
O5 Cd1 N2 C13 -117.0(6) . .
O12 Cd1 N2 C13 159.7(6) 2_666 .
N5 Cd1 N2 C13 62.6(6) . .
O1 Cd1 N2 C13 -20.6(6) . .
O9 Cd1 N2 C13 -65.1(9) . .
O8 Cd2 N3 C14 153.9(6) 2_766 .
O9 Cd2 N3 C14 -84.7(6) . .
O6 Cd2 N3 C14 6.4(12) . .
O2 Cd2 N3 C14 49.2(6) . .
O1 Cd2 N3 C14 -8.4(6) . .
O8 Cd2 N3 C18 -27.7(6) 2_766 .
O9 Cd2 N3 C18 93.6(6) . .
O6 Cd2 N3 C18 -175.3(7) . .
O2 Cd2 N3 C18 -132.5(6) . .
O1 Cd2 N3 C18 170.0(6) . .
O5 Cd1 N5 C35 122.2(7) . .
O12 Cd1 N5 C35 -146.9(5) 2_666 .
O1 Cd1 N5 C35 28.8(5) . .
N2 Cd1 N5 C35 -56.3(5) . .
O9 Cd1 N5 C35 107.5(5) . .
O5 Cd1 N5 C39 -57.2(10) . .
O12 Cd1 N5 C39 33.8(5) 2_666 .
O1 Cd1 N5 C39 -150.5(5) . .
N2 Cd1 N5 C39 124.4(5) . .
O9 Cd1 N5 C39 -71.8(5) . .
N6 Cd3 N8 C49 173.9(6) 2_676 .
O10 Cd3 N8 C49 34.2(6) . .
O3 Cd3 N8 C49 -97.1(6) 2_766 .
O6 Cd3 N8 C49 -23.9(8) 2_766 .
O7 Cd3 N8 C49 -168.3(7) 2_766 .
N6 Cd3 N8 C45 -28.1(7) 2_676 .
O10 Cd3 N8 C45 -167.8(7) . .
O3 Cd3 N8 C45 60.9(7) 2_766 .
O6 Cd3 N8 C45 134.1(6) 2_766 .
O7 Cd3 N8 C45 -10.3(12) 2_766 .
O5 Cd1 O1 S1 40.4(5) . .
O12 Cd1 O1 S1 -42(3) 2_666 .
N5 Cd1 O1 S1 -155.1(5) . .
N2 Cd1 O1 S1 -46.0(5) . .
O9 Cd1 O1 S1 119.5(5) . .
O5 Cd1 O1 Cd2 -64.65(17) . .
O12 Cd1 O1 Cd2 -147(2) 2_666 .
N5 Cd1 O1 Cd2 99.88(18) . .
N2 Cd1 O1 Cd2 -151.06(19) . .
O9 Cd1 O1 Cd2 14.43(15) . .
O8 Cd2 O1 S1 19.3(7) 2_766 .
O9 Cd2 O1 S1 -164.4(2) . .
N3 Cd2 O1 S1 98.3(2) . .
O6 Cd2 O1 S1 -78.4(2) . .
O2 Cd2 O1 S1 8.1(2) . .
O8 Cd2 O1 Cd1 168.0(5) 2_766 .
O9 Cd2 O1 Cd1 -15.80(16) . .
N3 Cd2 O1 Cd1 -113.02(19) . .
O6 Cd2 O1 Cd1 70.25(17) . .
O2 Cd2 O1 Cd1 156.7(2) . .
O8 Cd2 O2 S1 175.3(3) 2_766 .
O9 Cd2 O2 S1 1.8(4) . .
N3 Cd2 O2 S1 -96.6(3) . .
O6 Cd2 O2 S1 74.7(3) . .
O1 Cd2 O2 S1 -8.3(2) . .
O12 Cd1 O5 S2 -159.0(4) 2_666 .
N5 Cd1 O5 S2 -66.2(9) . .
O1 Cd1 O5 S2 25.6(4) . .
N2 Cd1 O5 S2 112.4(4) . .
O9 Cd1 O5 S2 -51.4(4) . .
O8 Cd2 O6 S2 130.0(4) 2_766 .
O9 Cd2 O6 S2 9.3(4) . .
N3 Cd2 O6 S2 -83.3(10) . .
O2 Cd2 O6 S2 -126.7(5) . .
O1 Cd2 O6 S2 -68.3(4) . .
O8 Cd2 O6 Cd3 -88.0(2) 2_766 2_766
O9 Cd2 O6 Cd3 151.3(2) . 2_766
N3 Cd2 O6 Cd3 58.7(9) . 2_766
O2 Cd2 O6 Cd3 15.33(19) . 2_766
O1 Cd2 O6 Cd3 73.73(19) . 2_766
O8 Cd2 O9 S3 5.4(5) 2_766 .
N3 Cd2 O9 S3 -86.7(4) . .
O6 Cd2 O9 S3 106.0(4) . .
O2 Cd2 O9 S3 178.0(3) . .
O1 Cd2 O9 S3 -173.3(4) . .
O8 Cd2 O9 Cd1 -165.97(19) 2_766 .
N3 Cd2 O9 Cd1 101.9(2) . .
O6 Cd2 O9 Cd1 -65.32(19) . .
O2 Cd2 O9 Cd1 6.7(3) . .
O1 Cd2 O9 Cd1 15.39(16) . .
O5 Cd1 O9 S3 -90.7(4) . .
O12 Cd1 O9 S3 -10.6(4) 2_666 .
N5 Cd1 O9 S3 85.4(4) . .
O1 Cd1 O9 S3 170.9(4) . .
N2 Cd1 O9 S3 -143.5(5) . .
O5 Cd1 O9 Cd2 81.4(2) . .
O12 Cd1 O9 Cd2 161.44(19) 2_666 .
N5 Cd1 O9 Cd2 -102.5(2) . .
O1 Cd1 O9 Cd2 -17.05(18) . .
N2 Cd1 O9 Cd2 28.6(6) . .
N6 Cd3 O10 S3 39.8(5) 2_676 .
N8 Cd3 O10 S3 117.7(3) . .
O3 Cd3 O10 S3 -164.9(2) 2_766 .
O6 Cd3 O10 S3 -98.7(3) 2_766 .
O7 Cd3 O10 S3 -55.7(4) 2_766 .
Cd3 O3 S1 O4 138.1(3) 2_766 .
Cd3 O3 S1 O2 14.4(3) 2_766 .
Cd3 O3 S1 O1 -101.1(3) 2_766 .
Cd2 O2 S1 O4 131.4(3) . .
Cd2 O2 S1 O3 -105.6(3) . .
Cd2 O2 S1 O1 12.7(3) . .
Cd1 O1 S1 O4 121.6(5) . .
Cd2 O1 S1 O4 -131.9(3) . .
Cd1 O1 S1 O3 -0.3(6) . .
Cd2 O1 S1 O3 106.1(2) . .
Cd1 O1 S1 O2 -117.6(5) . .
Cd2 O1 S1 O2 -11.1(3) . .
Cd3 O7 S2 O5 118.0(3) 2_766 .
Cd3 O7 S2 O8 -121.9(3) 2_766 .
Cd3 O7 S2 O6 -4.3(3) 2_766 .
Cd1 O5 S2 O7 -115.0(4) . .
Cd1 O5 S2 O8 124.5(4) . .
Cd1 O5 S2 O6 3.5(5) . .
Cd2 O8 S2 O7 94.3(4) 2_766 .
Cd2 O8 S2 O5 -144.5(3) 2_766 .
Cd2 O8 S2 O6 -21.5(5) 2_766 .
Cd2 O6 S2 O7 149.2(4) . .
Cd3 O6 S2 O7 4.5(3) 2_766 .
Cd2 O6 S2 O5 27.9(5) . .
Cd3 O6 S2 O5 -116.8(3) 2_766 .
Cd2 O6 S2 O8 -92.9(5) . .
Cd3 O6 S2 O8 122.4(3) 2_766 .
Cd1 O12 S3 O11 -102.2(7) 2_666 .
Cd1 O12 S3 O10 15.8(7) 2_666 .
Cd1 O12 S3 O9 133.9(5) 2_666 .
Cd3 O10 S3 O11 -7.2(4) . .
Cd3 O10 S3 O12 -130.7(3) . .
Cd3 O10 S3 O9 112.4(3) . .
Cd2 O9 S3 O11 46.4(6) . .
Cd1 O9 S3 O11 -143.8(4) . .
Cd2 O9 S3 O12 172.5(4) . .
Cd1 O9 S3 O12 -17.7(4) . .
Cd2 O9 S3 O10 -70.1(5) . .
Cd1 O9 S3 O10 99.7(4) . .
C6 C1 C2 C2 22(100) . 2_655
C16 N1 C3 C8 116.0(9) 1_545 .
C11 N1 C3 C8 -57.2(10) . .
C16 N1 C3 C4 -61.2(10) 1_545 .
C11 N1 C3 C4 125.7(8) . .
C8 C3 C4 C5 -1.1(13) . .
N1 C3 C4 C5 176.1(8) . .
C3 C4 C5 C6 1.8(15) . .
C4 C5 C6 C7 -0.4(16) . .
C4 C5 C6 C1 179.8(9) . .
C2 C1 C6 C7 -105(49) . .
C2 C1 C6 C5 75(49) . .
C5 C6 C7 C8 -1.7(15) . .
C1 C6 C7 C8 178.2(9) . .
C4 C3 C8 C7 -1.0(13) . .
N1 C3 C8 C7 -178.2(8) . .
C6 C7 C8 C3 2.5(15) . .
C13 N2 C9 C10 0.6(11) . .
Cd1 N2 C9 C10 -165.4(6) . .
N2 C9 C10 C11 0.8(12) . .
C9 C10 C11 C12 -2.0(11) . .
C9 C10 C11 N1 177.6(7) . .
C16 N1 C11 C12 144.5(7) 1_545 .
C3 N1 C11 C12 -42.6(10) . .
C16 N1 C11 C10 -35.1(11) 1_545 .
C3 N1 C11 C10 137.8(8) . .
C10 C11 C12 C13 2.0(11) . .
N1 C11 C12 C13 -177.7(7) . .
C9 N2 C13 C12 -0.7(11) . .
Cd1 N2 C13 C12 163.9(5) . .
C11 C12 C13 N2 -0.6(11) . .
C18 N3 C14 C15 -3.0(12) . .
Cd2 N3 C14 C15 175.4(6) . .
N3 C14 C15 C16 1.4(13) . .
C14 C15 C16 N1 -179.7(7) . 1_565
C14 C15 C16 C17 2.3(11) . .
C15 C16 C17 C18 -4.1(11) . .
N1 C16 C17 C18 177.9(7) 1_565 .
C14 N3 C18 C17 1.0(11) . .
Cd2 N3 C18 C17 -177.4(6) . .
C16 C17 C18 N3 2.6(12) . .
C23 C19 C20 C21 -50(91) . .
C19 C20 C21 C22 154(89) . .
C20 C21 C22 C29 99(100) . 1_454
C20 C19 C23 C28 15(18) . .
C20 C19 C23 C24 -163(17) . .
C28 C23 C24 C25 2.0(14) . .
C19 C23 C24 C25 -179.9(9) . .
C23 C24 C25 C26 -0.9(13) . .
C24 C25 C26 C27 -0.3(12) . .
C24 C25 C26 N4 178.0(7) . .
C42 N4 C26 C27 -126.7(8) . .
C37 N4 C26 C27 45.8(9) . .
C42 N4 C26 C25 55.0(10) . .
C37 N4 C26 C25 -132.5(7) . .
C25 C26 C27 C28 0.5(12) . .
N4 C26 C27 C28 -177.9(7) . .
C24 C23 C28 C27 -1.8(13) . .
C19 C23 C28 C27 -179.9(9) . .
C26 C27 C28 C23 0.6(13) . .
C34 C29 C30 C31 3(2) . .
C22 C29 C30 C31 177.3(13) 1_656 .
C29 C30 C31 C32 -4(2) . .
C30 C31 C32 C33 4.2(19) . .
C30 C31 C32 N7 -174.8(11) . .
C47 N7 C32 C33 -47.3(16) . .
C52 N7 C32 C33 116.3(12) . .
C47 N7 C32 C31 131.7(11) . .
C52 N7 C32 C31 -64.7(15) . .
C31 C32 C33 C34 -3.9(19) . .
N7 C32 C33 C34 175.1(10) . .
C30 C29 C34 C33 -2(2) . .
C22 C29 C34 C33 -177.0(13) 1_656 .
C32 C33 C34 C29 3(2) . .
C39 N5 C35 C36 -0.7(10) . .
Cd1 N5 C35 C36 179.9(5) . .
N5 C35 C36 C37 -0.5(11) . .
C35 C36 C37 C38 2.2(11) . .
C35 C36 C37 N4 -174.9(6) . .
C42 N4 C37 C36 -128.1(7) . .
C26 N4 C37 C36 59.3(9) . .
C42 N4 C37 C38 54.9(9) . .
C26 N4 C37 C38 -117.8(7) . .
C36 C37 C38 C39 -2.7(11) . .
N4 C37 C38 C39 174.4(6) . .
C35 N5 C39 C38 0.2(10) . .
Cd1 N5 C39 C38 179.5(5) . .
C37 C38 C39 N5 1.6(11) . .
C44 N6 C40 C41 -0.2(11) . .
Cd3 N6 C40 C41 -171.1(6) 2_676 .
N6 C40 C41 C42 1.5(12) . .
C40 C41 C42 N4 178.6(7) . .
C40 C41 C42 C43 -1.8(11) . .
C26 N4 C42 C41 -167.4(7) . .
C37 N4 C42 C41 20.7(10) . .
C26 N4 C42 C43 13.1(11) . .
C37 N4 C42 C43 -158.9(7) . .
C41 C42 C43 C44 1.1(11) . .
N4 C42 C43 C44 -179.3(7) . .
C40 N6 C44 C43 -0.5(11) . .
Cd3 N6 C44 C43 170.8(6) 2_676 .
C42 C43 C44 N6 0.1(12) . .
C49 N8 C45 C46 2.0(13) . .
Cd3 N8 C45 C46 -156.8(8) . .
N8 C45 C46 C47 0.2(15) . .
C45 C46 C47 C48 -2.4(14) . .
C45 C46 C47 N7 176.1(9) . .
C32 N7 C47 C48 141.2(10) . .
C52 N7 C47 C48 -22.5(14) . .
C32 N7 C47 C46 -37.3(14) . .
C52 N7 C47 C46 159.0(10) . .
C46 C47 C48 C49 2.3(14) . .
N7 C47 C48 C49 -176.2(9) . .
C45 N8 C49 C48 -2.2(13) . .
Cd3 N8 C49 C48 157.7(7) . .
C47 C48 C49 N8 0.0(14) . .
C54 N9 C50 C51 1.8(19) . .
N9 C50 C51 C52 -2.8(19) . .
C50 C51 C52 C53 2.3(15) . .
C50 C51 C52 N7 -173.5(9) . .
C47 N7 C52 C51 121.5(11) . .
C32 N7 C52 C51 -42.1(14) . .
C47 N7 C52 C53 -54.1(13) . .
C32 N7 C52 C53 142.2(10) . .
C51 C52 C53 C54 -1.0(14) . .
N7 C52 C53 C54 174.8(9) . .
C50 N9 C54 C53 -0.3(17) . .
C52 C53 C54 N9 0.0(16) . .
N13 N13 C61 C62 31(48) 2_756 .
